data_7135653
loop_
_publ_author_name
'Calder&#xf3;n-D&#xed;az, Alvaro'
'Dutta, Sanjay'
'Kruczy&#x144;ski, Tomasz'
'McMillen, Colin D.'
'Ashokan, Ajith'
'Salman, Seyhan'
'Stollenz, Michael'

_publ_section_title
;
 Ethylene-bridged bis(borylamidinates) as near-UV fluorescent emitters
 with narrow emission bands.
;
_journal_name_full 'Chemical communications (Cambridge, England)'
_journal_paper_doi 10.1039/d6cc00451b
_journal_year 2026
_chemical_formula_sum 'C24 H34 B2 F4 N6'
_chemical_formula_weight 504.19
_space_group_crystal_system monoclinic
_space_group_IT_number 14
_space_group_name_Hall '-P 2yn'
_space_group_name_H-M_alt 'P 1 21/n 1'
_atom_sites_solution_hydrogens geom
_atom_sites_solution_primary dual
_atom_sites_solution_secondary difmap
_audit_creation_method SHELXL-2016/6
_audit_update_record
;
2026-01-06 deposited with the CCDC.	2026-03-11 downloaded from the CCDC.
;
_cell_angle_alpha 90
_cell_angle_beta 99.837(3)
_cell_angle_gamma 90
_cell_formula_units_Z 2
_cell_length_a 9.5180(7)
_cell_length_b 9.9642(7)
_cell_length_c 13.3563(10)
_cell_measurement_reflns_used 9884
_cell_measurement_temperature 100(2)
_cell_measurement_theta_max 28.29
_cell_measurement_theta_min 2.44
_cell_volume 1248.08(16)
_computing_cell_refinement 'Bruker SAINT'
_computing_data_collection 'Bruker APEX3'
_computing_data_reduction 'Bruker SAINT'
_computing_molecular_graphics 'Bruker SHELXTL'
_computing_publication_material 'Bruker SHELXTL'
_computing_structure_refinement 'SHELXL-2016/6 (Sheldrick, 2016)'
_computing_structure_solution 'SHELXT 2014/5 (Sheldrick, 2014)'
_diffrn_ambient_temperature 100(2)
_diffrn_measured_fraction_theta_full 0.996
_diffrn_measured_fraction_theta_max 0.996
_diffrn_measurement_device_type 'Bruker D8 Venture Photon 2'
_diffrn_measurement_method '\f and \w scans'
_diffrn_radiation_type MoK\a
_diffrn_radiation_wavelength 0.71073
_diffrn_reflns_av_R_equivalents 0.0283
_diffrn_reflns_av_unetI/netI 0.0173
_diffrn_reflns_Laue_measured_fraction_full 0.996
_diffrn_reflns_Laue_measured_fraction_max 0.996
_diffrn_reflns_limit_h_max 11
_diffrn_reflns_limit_h_min -11
_diffrn_reflns_limit_k_max 12
_diffrn_reflns_limit_k_min -12
_diffrn_reflns_limit_l_max 16
_diffrn_reflns_limit_l_min -16
_diffrn_reflns_number 16610
_diffrn_reflns_point_group_measured_fraction_full 0.996
_diffrn_reflns_point_group_measured_fraction_max 0.996
_diffrn_reflns_theta_full 25.242
_diffrn_reflns_theta_max 26.492
_diffrn_reflns_theta_min 2.442
_diffrn_source 'Incoatec I\mS'
_exptl_absorpt_coefficient_mu 0.102
_exptl_absorpt_correction_T_max 1.0000
_exptl_absorpt_correction_T_min 0.9312
_exptl_absorpt_correction_type multi-scan
_exptl_absorpt_process_details 'SADABS, Bruker'
_exptl_crystal_colour colourless
_exptl_crystal_density_diffrn 1.342
_exptl_crystal_description block
_exptl_crystal_F_000 532
_exptl_crystal_size_max 0.171
_exptl_crystal_size_mid 0.162
_exptl_crystal_size_min 0.087
_refine_diff_density_max 0.303
_refine_diff_density_min -0.253
_refine_diff_density_rms 0.055
_refine_ls_extinction_method none
_refine_ls_goodness_of_fit_ref 1.123
_refine_ls_hydrogen_treatment constr
_refine_ls_matrix_type full
_refine_ls_number_parameters 167
_refine_ls_number_reflns 2574
_refine_ls_number_restraints 0
_refine_ls_restrained_S_all 1.123
_refine_ls_R_factor_all 0.0381
_refine_ls_R_factor_gt 0.0347
_refine_ls_shift/su_max 0.000
_refine_ls_shift/su_mean 0.000
_refine_ls_structure_factor_coef Fsqd
_refine_ls_weighting_details 'w=1/[\s^2^(Fo^2^)+(0.0465P)^2^+0.5981P] where P=(Fo^2^+2Fc^2^)/3'
_refine_ls_weighting_scheme calc
_refine_ls_wR_factor_gt 0.0979
_refine_ls_wR_factor_ref 0.1022
_reflns_Friedel_coverage 0.000
_reflns_number_gt 2351
_reflns_number_total 2574
_reflns_threshold_expression 'I > 2\s(I)'
_cod_data_source_file d6cc00451b3.cif
_cod_data_source_block 2
_cod_original_sg_symbol_H-M 'P 21/n'
_cod_database_code 7135653
_shelx_shelxl_version_number 2016/6
_shelx_space_group_comment
;
The symmetry employed for this shelxl refinement is uniquely defined
by the following loop, which should always be used as a source of
symmetry information in preference to the above space-group names.
They are only intended as comments.
;
_shelx_estimated_absorpt_t_min 0.983
_shelx_estimated_absorpt_t_max 0.991

loop_
_space_group_symop_operation_xyz
'x, y, z'
'-x+1/2, y+1/2, -z+1/2'
'-x, -y, -z'
'x-1/2, -y-1/2, z-1/2'

loop_
_atom_site_label
_atom_site_type_symbol
_atom_site_fract_x
_atom_site_fract_y
_atom_site_fract_z
_atom_site_U_iso_or_equiv
_atom_site_adp_type
_atom_site_occupancy
_atom_site_site_symmetry_order
_atom_site_calc_flag
_atom_site_refinement_flags_posn
_atom_site_refinement_flags_adp
_atom_site_refinement_flags_occupancy
_atom_site_disorder_assembly
_atom_site_disorder_group
F1 F 0.49505(8) 0.20492(7) 0.54466(5) 0.01960(19) Uani 1 1 d . . . . .
F2 F 0.28346(8) 0.31059(7) 0.55028(5) 0.01923(19) Uani 1 1 d . . . . .
N1 N 0.40638(11) 0.20640(10) 0.70310(7) 0.0135(2) Uani 1 1 d . . . . .
N2 N 0.49904(11) 0.39553(10) 0.80370(8) 0.0158(2) Uani 1 1 d . . . . .
N3 N 0.50247(11) 0.41656(10) 0.62972(7) 0.0145(2) Uani 1 1 d . . . . .
C1 C 0.44919(13) 0.26801(12) 0.79469(9) 0.0149(3) Uani 1 1 d . . . . .
C2 C 0.44018(14) 0.19835(13) 0.88551(9) 0.0179(3) Uani 1 1 d . . . . .
H2 H 0.470766 0.240229 0.949416 0.021 Uiso 1 1 calc R U . . .
C3 C 0.38731(13) 0.07049(13) 0.88116(9) 0.0186(3) Uani 1 1 d . . . . .
H3 H 0.380404 0.023297 0.941935 0.022 Uiso 1 1 calc R U . . .
C4 C 0.34341(13) 0.00959(13) 0.78646(10) 0.0181(3) Uani 1 1 d . . . . .
H4 H 0.306292 -0.079103 0.783208 0.022 Uiso 1 1 calc R U . . .
C5 C 0.35355(13) 0.07705(12) 0.69815(9) 0.0158(3) Uani 1 1 d . . . . .
C6 C 0.30788(15) 0.01180(13) 0.59659(9) 0.0199(3) Uani 1 1 d . . . . .
H6A H 0.392271 -0.018018 0.569746 0.030 Uiso 1 1 calc R U . . .
H6B H 0.254389 0.076499 0.549541 0.030 Uiso 1 1 calc R U . . .
H6C H 0.247162 -0.065694 0.604139 0.030 Uiso 1 1 calc R U . . .
C7 C 0.52669(12) 0.46546(12) 0.72498(9) 0.0139(2) Uani 1 1 d . . . . .
C8 C 0.59049(13) 0.60549(12) 0.75415(9) 0.0170(3) Uani 1 1 d . . . . .
C9 C 0.57031(16) 0.64052(14) 0.86306(10) 0.0237(3) Uani 1 1 d . . . . .
H9A H 0.611988 0.728864 0.881705 0.036 Uiso 1 1 calc R U . . .
H9B H 0.617796 0.572751 0.910265 0.036 Uiso 1 1 calc R U . . .
H9C H 0.468315 0.642260 0.866543 0.036 Uiso 1 1 calc R U . . .
C10 C 0.75163(16) 0.60465(17) 0.75388(12) 0.0310(3) Uani 1 1 d . . . . .
H10A H 0.769132 0.585406 0.685109 0.047 Uiso 1 1 calc R U . . .
H10B H 0.796931 0.535420 0.800676 0.047 Uiso 1 1 calc R U . . .
H10C H 0.791749 0.692594 0.775669 0.047 Uiso 1 1 calc R U . . .
C11 C 0.51419(17) 0.71671(13) 0.68588(11) 0.0266(3) Uani 1 1 d . . . . .
H11A H 0.538806 0.709370 0.617780 0.040 Uiso 1 1 calc R U . . .
H11B H 0.544265 0.804567 0.714871 0.040 Uiso 1 1 calc R U . . .
H11C H 0.410841 0.707120 0.681451 0.040 Uiso 1 1 calc R U . . .
C12 C 0.55959(13) 0.47655(12) 0.54298(9) 0.0162(3) Uani 1 1 d . . . . .
H12A H 0.619670 0.409397 0.515585 0.019 Uiso 1 1 calc R U . . .
H12B H 0.620814 0.554136 0.567649 0.019 Uiso 1 1 calc R U . . .
B1 B 0.42096(15) 0.28451(14) 0.60319(10) 0.0149(3) Uani 1 1 d . . . . .

loop_
_atom_site_aniso_label
_atom_site_aniso_U_11
_atom_site_aniso_U_22
_atom_site_aniso_U_33
_atom_site_aniso_U_23
_atom_site_aniso_U_13
_atom_site_aniso_U_12
F1 0.0278(4) 0.0169(4) 0.0160(4) -0.0021(3) 0.0091(3) -0.0005(3)
F2 0.0190(4) 0.0192(4) 0.0176(4) 0.0029(3) -0.0024(3) -0.0021(3)
N1 0.0136(5) 0.0146(5) 0.0125(5) 0.0001(4) 0.0025(4) 0.0006(4)
N2 0.0180(5) 0.0164(5) 0.0129(5) -0.0003(4) 0.0024(4) -0.0004(4)
N3 0.0169(5) 0.0155(5) 0.0114(5) 0.0005(4) 0.0029(4) -0.0011(4)
C1 0.0143(6) 0.0168(6) 0.0135(6) -0.0004(4) 0.0025(4) 0.0017(4)
C2 0.0193(6) 0.0208(6) 0.0134(6) 0.0003(5) 0.0027(5) 0.0008(5)
C3 0.0190(6) 0.0210(6) 0.0160(6) 0.0051(5) 0.0037(5) 0.0013(5)
C4 0.0182(6) 0.0163(6) 0.0199(6) 0.0019(5) 0.0041(5) -0.0007(5)
C5 0.0143(6) 0.0158(6) 0.0176(6) -0.0001(5) 0.0032(5) 0.0001(4)
C6 0.0264(7) 0.0163(6) 0.0172(6) -0.0012(5) 0.0043(5) -0.0040(5)
C7 0.0125(5) 0.0160(6) 0.0129(5) -0.0001(4) 0.0010(4) 0.0020(4)
C8 0.0194(6) 0.0174(6) 0.0137(6) -0.0015(5) 0.0013(5) -0.0034(5)
C9 0.0341(8) 0.0208(7) 0.0159(6) -0.0037(5) 0.0030(5) -0.0055(5)
C10 0.0206(7) 0.0399(9) 0.0323(8) -0.0128(6) 0.0039(6) -0.0087(6)
C11 0.0424(9) 0.0154(6) 0.0198(7) -0.0001(5) -0.0013(6) -0.0024(6)
C12 0.0181(6) 0.0184(6) 0.0127(6) 0.0006(5) 0.0041(5) -0.0020(5)
B1 0.0175(7) 0.0149(6) 0.0123(6) 0.0001(5) 0.0027(5) -0.0009(5)

loop_
_atom_type_symbol
_atom_type_description
_atom_type_scat_dispersion_real
_atom_type_scat_dispersion_imag
_atom_type_scat_source
C C 0.0033 0.0016 'International Tables Vol C Tables 4.2.6.8 and 6.1.1.4'
H H 0.0000 0.0000 'International Tables Vol C Tables 4.2.6.8 and 6.1.1.4'
B B 0.0013 0.0007 'International Tables Vol C Tables 4.2.6.8 and 6.1.1.4'
N N 0.0061 0.0033 'International Tables Vol C Tables 4.2.6.8 and 6.1.1.4'
F F 0.0171 0.0103 'International Tables Vol C Tables 4.2.6.8 and 6.1.1.4'

loop_
_geom_angle_atom_site_label_1
_geom_angle_atom_site_label_2
_geom_angle_atom_site_label_3
_geom_angle
_geom_angle_site_symmetry_1
_geom_angle_site_symmetry_3
_geom_angle_publ_flag
C1 N1 C5 120.82(10) . . ?
C1 N1 B1 118.78(10) . . ?
C5 N1 B1 120.39(10) . . ?
C7 N2 C1 122.48(10) . . ?
C7 N3 C12 124.41(10) . . ?
C7 N3 B1 121.74(10) . . ?
C12 N3 B1 113.69(9) . . ?
N2 C1 N1 123.17(11) . . ?
N2 C1 C2 117.15(11) . . ?
N1 C1 C2 119.68(11) . . ?
C3 C2 C1 119.81(12) . . ?
C3 C2 H2 120.1 . . ?
C1 C2 H2 120.1 . . ?
C2 C3 C4 119.52(11) . . ?
C2 C3 H3 120.2 . . ?
C4 C3 H3 120.2 . . ?
C5 C4 C3 120.59(12) . . ?
C5 C4 H4 119.7 . . ?
C3 C4 H4 119.7 . . ?
C4 C5 N1 119.57(11) . . ?
C4 C5 C6 120.79(11) . . ?
N1 C5 C6 119.64(10) . . ?
C5 C6 H6A 109.5 . . ?
C5 C6 H6B 109.5 . . ?
H6A C6 H6B 109.5 . . ?
C5 C6 H6C 109.5 . . ?
H6A C6 H6C 109.5 . . ?
H6B C6 H6C 109.5 . . ?
N2 C7 N3 122.35(11) . . ?
N2 C7 C8 113.44(10) . . ?
N3 C7 C8 124.21(10) . . ?
C10 C8 C11 111.95(12) . . ?
C10 C8 C9 106.83(11) . . ?
C11 C8 C9 105.94(11) . . ?
C10 C8 C7 110.15(11) . . ?
C11 C8 C7 112.10(10) . . ?
C9 C8 C7 109.63(10) . . ?
C8 C9 H9A 109.5 . . ?
C8 C9 H9B 109.5 . . ?
H9A C9 H9B 109.5 . . ?
C8 C9 H9C 109.5 . . ?
H9A C9 H9C 109.5 . . ?
H9B C9 H9C 109.5 . . ?
C8 C10 H10A 109.5 . . ?
C8 C10 H10B 109.5 . . ?
H10A C10 H10B 109.5 . . ?
C8 C10 H10C 109.5 . . ?
H10A C10 H10C 109.5 . . ?
H10B C10 H10C 109.5 . . ?
C8 C11 H11A 109.5 . . ?
C8 C11 H11B 109.5 . . ?
H11A C11 H11B 109.5 . . ?
C8 C11 H11C 109.5 . . ?
H11A C11 H11C 109.5 . . ?
H11B C11 H11C 109.5 . . ?
N3 C12 C12 112.43(12) . 3_666 ?
N3 C12 H12A 109.1 . . ?
C12 C12 H12A 109.1 3_666 . ?
N3 C12 H12B 109.1 . . ?
C12 C12 H12B 109.1 3_666 . ?
H12A C12 H12B 107.8 . . ?
F1 B1 F2 110.04(10) . . ?
F1 B1 N3 109.50(10) . . ?
F2 B1 N3 110.39(10) . . ?
F1 B1 N1 108.81(10) . . ?
F2 B1 N1 108.04(10) . . ?
N3 B1 N1 110.02(10) . . ?

loop_
_geom_bond_atom_site_label_1
_geom_bond_atom_site_label_2
_geom_bond_distance
_geom_bond_site_symmetry_2
_geom_bond_publ_flag
F1 B1 1.3876(15) . ?
F2 B1 1.4013(16) . ?
N1 C1 1.3671(15) . ?
N1 C5 1.3810(16) . ?
N1 B1 1.5713(16) . ?
N2 C7 1.3246(16) . ?
N2 C1 1.3545(16) . ?
N3 C7 1.3451(15) . ?
N3 C12 1.4867(15) . ?
N3 B1 1.5378(16) . ?
C1 C2 1.4129(17) . ?
C2 C3 1.3674(18) . ?
C2 H2 0.9500 . ?
C3 C4 1.4008(18) . ?
C3 H3 0.9500 . ?
C4 C5 1.3752(17) . ?
C4 H4 0.9500 . ?
C5 C6 1.5001(17) . ?
C6 H6A 0.9800 . ?
C6 H6B 0.9800 . ?
C6 H6C 0.9800 . ?
C7 C8 1.5449(17) . ?
C8 C10 1.5344(19) . ?
C8 C11 1.5364(18) . ?
C8 C9 1.5395(17) . ?
C9 H9A 0.9800 . ?
C9 H9B 0.9800 . ?
C9 H9C 0.9800 . ?
C10 H10A 0.9800 . ?
C10 H10B 0.9800 . ?
C10 H10C 0.9800 . ?
C11 H11A 0.9800 . ?
C11 H11B 0.9800 . ?
C11 H11C 0.9800 . ?
C12 C12 1.542(2) 3_666 ?
C12 H12A 0.9900 . ?
C12 H12B 0.9900 . ?

loop_
_geom_torsion_atom_site_label_1
_geom_torsion_atom_site_label_2
_geom_torsion_atom_site_label_3
_geom_torsion_atom_site_label_4
_geom_torsion
_geom_torsion_site_symmetry_1
_geom_torsion_site_symmetry_2
_geom_torsion_site_symmetry_3
_geom_torsion_site_symmetry_4
_geom_torsion_publ_flag
C7 N2 C1 N1 -8.42(18) . . . . ?
C7 N2 C1 C2 172.53(11) . . . . ?
C5 N1 C1 N2 -178.63(11) . . . . ?
B1 N1 C1 N2 2.48(17) . . . . ?
C5 N1 C1 C2 0.40(17) . . . . ?
B1 N1 C1 C2 -178.49(11) . . . . ?
N2 C1 C2 C3 178.37(11) . . . . ?
N1 C1 C2 C3 -0.72(18) . . . . ?
C1 C2 C3 C4 0.40(19) . . . . ?
C2 C3 C4 C5 0.24(19) . . . . ?
C3 C4 C5 N1 -0.56(18) . . . . ?
C3 C4 C5 C6 179.45(12) . . . . ?
C1 N1 C5 C4 0.24(17) . . . . ?
B1 N1 C5 C4 179.10(11) . . . . ?
C1 N1 C5 C6 -179.78(11) . . . . ?
B1 N1 C5 C6 -0.91(17) . . . . ?
C1 N2 C7 N3 2.42(18) . . . . ?
C1 N2 C7 C8 -176.75(10) . . . . ?
C12 N3 C7 N2 -166.01(11) . . . . ?
B1 N3 C7 N2 9.05(18) . . . . ?
C12 N3 C7 C8 13.07(18) . . . . ?
B1 N3 C7 C8 -171.87(11) . . . . ?
N2 C7 C8 C10 103.17(13) . . . . ?
N3 C7 C8 C10 -75.98(15) . . . . ?
N2 C7 C8 C11 -131.47(12) . . . . ?
N3 C7 C8 C11 49.38(16) . . . . ?
N2 C7 C8 C9 -14.11(14) . . . . ?
N3 C7 C8 C9 166.73(11) . . . . ?
C7 N3 C12 C12 -118.53(14) . . . 3_666 ?
B1 N3 C12 C12 66.05(16) . . . 3_666 ?
C7 N3 B1 F1 -132.62(11) . . . . ?
C12 N3 B1 F1 42.93(13) . . . . ?
C7 N3 B1 F2 106.08(12) . . . . ?
C12 N3 B1 F2 -78.36(12) . . . . ?
C7 N3 B1 N1 -13.07(15) . . . . ?
C12 N3 B1 N1 162.48(10) . . . . ?
C1 N1 B1 F1 127.32(11) . . . . ?
C5 N1 B1 F1 -51.57(15) . . . . ?
C1 N1 B1 F2 -113.23(12) . . . . ?
C5 N1 B1 F2 67.88(13) . . . . ?
C1 N1 B1 N3 7.35(15) . . . . ?
C5 N1 B1 N3 -171.54(10) . . . . ?
